data_2006094
loop_
_publ_author_name
'Sood, Geeta'
'Schwalbe, Carl H.'
'Fraser, William'

_publ_section_title
;
 2,6-Diazido-9-(carboxymethyl)purine Methyl Ester
;
_journal_issue 5
_journal_name_full 'Acta Crystallographica Section C'
_journal_page_first 608
_journal_page_last 610
_journal_paper_doi 10.1107/S0108270196015764
_journal_volume 53
_journal_year 1997
_chemical_formula_sum 'C8 H6 N10 O2'
_chemical_formula_weight 274.23
_chemical_melting_point 400.0(10)
_chemical_name_systematic
;
N-9-(Carboxymethyl)-2,6-diazidopurine methyl ester
;
_space_group_IT_number 14
_symmetry_cell_setting monoclinic
_symmetry_space_group_name_Hall '-P 2ybc'
_symmetry_space_group_name_H-M 'P 1 21/c 1'
_audit_creation_method SHELXL
_cell_angle_alpha 90
_cell_angle_beta 102.907(10)
_cell_angle_gamma 90
_cell_formula_units_Z 4
_cell_length_a 12.761(2)
_cell_length_b 12.1276(13)
_cell_length_c 7.9969(9)
_cell_measurement_reflns_used 25
_cell_measurement_temperature 293(2)
_cell_measurement_theta_max 44.3
_cell_measurement_theta_min 22.2
_cell_volume 1206.3(3)
_computing_cell_refinement 'CAD-4 Software'
_computing_data_collection 'CAD-4 Software (Enraf-Nonius, 1989)'
_computing_data_reduction
;
DATREDXL (Brookhaven National Laboratory & University of Birmingham, 1986)
;
_computing_molecular_graphics 'ORTEPII (Johnson, 1976)'
_computing_publication_material SHELXL93
_computing_structure_refinement 'SHELXL93 (Sheldrick, 1993)'
_computing_structure_solution 'MULTAN84 (Main, Germain & Woolfson, 1984)'
_diffrn_ambient_temperature 293(2)
_diffrn_measurement_device 'Enraf-Nonius CAD-4'
_diffrn_measurement_method \w/2\q
_diffrn_radiation_monochromator graphite
_diffrn_radiation_source 'fine-focus sealed tube'
_diffrn_radiation_type CuK\a
_diffrn_radiation_wavelength 1.54178
_diffrn_reflns_av_R_equivalents 0.0580
_diffrn_reflns_av_sigmaI/netI 0.0602
_diffrn_reflns_limit_h_max 15
_diffrn_reflns_limit_h_min -15
_diffrn_reflns_limit_k_max 14
_diffrn_reflns_limit_k_min 0
_diffrn_reflns_limit_l_max 9
_diffrn_reflns_limit_l_min -9
_diffrn_reflns_number 4316
_diffrn_reflns_theta_max 67.7
_diffrn_reflns_theta_min 3.55
_diffrn_standards_decay_% 19
_diffrn_standards_interval_time 120
_diffrn_standards_number 3
_exptl_absorpt_coefficient_mu 1.015
_exptl_absorpt_correction_type none
_exptl_crystal_colour 'pale yellow--brown'
_exptl_crystal_density_diffrn 1.510
_exptl_crystal_density_method none
_exptl_crystal_description lath
_exptl_crystal_F_000 560
_exptl_crystal_size_max 0.50
_exptl_crystal_size_mid 0.15
_exptl_crystal_size_min 0.05
_refine_diff_density_max 0.27
_refine_diff_density_min -0.24
_refine_ls_extinction_method none
_refine_ls_goodness_of_fit_all 1.036
_refine_ls_goodness_of_fit_obs 1.119
_refine_ls_hydrogen_treatment refall
_refine_ls_matrix_type full
_refine_ls_number_parameters 205
_refine_ls_number_reflns 2172
_refine_ls_number_restraints 0
_refine_ls_restrained_S_all 1.039
_refine_ls_restrained_S_obs 1.119
_refine_ls_R_factor_all 0.0916
_refine_ls_R_factor_obs .0629
_refine_ls_shift/esd_max 0.004
_refine_ls_shift/esd_mean 0.000
_refine_ls_structure_factor_coef Fsqd
_refine_ls_weighting_details 'w = 1/[\s^2^(Fo^2^)+(0.0999P)^2^+0.0504P] where P = (Fo^2^+2Fc^2^)/3'
_refine_ls_weighting_scheme calc
_refine_ls_wR_factor_all 0.1961
_refine_ls_wR_factor_obs .1646
_reflns_number_observed 1384
_reflns_number_total 2173
_reflns_observed_criterion >2sigma(I)
_cod_data_source_file bm1122.cif
_cod_data_source_block gs42free
_cod_depositor_comments
;
The following automatic conversions were performed:

'_chemical_melting_point' value '399-401 K' was changed to
'400.0(10)' - the average value was taken and precision was
estimated.

Automatic conversion script
Id: cif_fix_values 1646 2011-03-28 12:23:43Z adriana 

The following automatic conversions were performed:

'_chemical_melting_point' value '399-401 K' was changed to
'400.0(10)' - the average value was taken and precision was
estimated.

Automatic conversion script
Id: cif_fix_values 1715 2011-07-08 13:25:40Z adriana 

The following automatic conversions were performed:

'_refine_ls_weighting_scheme' value 'calc w =
1/[\s^2^(Fo^2^)+(0.0999P)^2^+0.0504P] where P = (Fo^2^+2Fc^2^)/3' was
changed to 'calc'. New tag '_refine_ls_weighting_details' was
created. The value of the new tag was set to 'w =
1/[\s^2^(Fo^2^)+(0.0999P)^2^+0.0504P] where P = (Fo^2^+2Fc^2^)/3'.

Automatic conversion script
Id: cif_fix_values 3143 2015-03-26 13:38:13Z robertas 
;
_cod_original_sg_symbol_H-M 'P 21/c'
_cod_database_code 2006094

loop_
_symmetry_equiv_pos_as_xyz
'x, y, z'
'-x, y+1/2, -z+1/2'
'-x, -y, -z'
'x, -y-1/2, z-1/2'

loop_
_atom_site_aniso_label
_atom_site_aniso_U_11
_atom_site_aniso_U_22
_atom_site_aniso_U_33
_atom_site_aniso_U_12
_atom_site_aniso_U_13
_atom_site_aniso_U_23
N1 .095(2) .0731(15) .0659(14) -.0039(13) .0219(14) .0007(11)
C2 .100(2) .0631(15) .0549(15) -.0020(15) .025(2) .0011(11)
N3 .105(2) .0550(11) .0539(12) -.0005(12) .0191(13) -.0007(9)
C4 .095(2) .0615(14) .0533(14) -.0028(14) .027(2) -.0020(11)
C5 .099(2) .0611(15) .072(2) -.0053(15) .035(2) -.0019(13)
C6 .094(2) .077(2) .069(2) -.016(2) .027(2) -.0064(14)
N7 .111(2) .0610(14) .089(2) -.0083(14) .033(2) -.0061(12)
C8 .114(3) .055(2) .083(2) .006(2) .037(2) .0015(14)
N9 .096(2) .0564(11) .0581(12) .0017(12) .0241(13) .0004(9)
C10 .104(2) .0629(15) .0500(13) .006(2) .0178(15) .0008(11)
C11 .103(2) .0521(13) .0518(15) .0043(14) .0166(15) .0012(10)
O12 .127(2) .0912(14) .0529(11) -.0210(13) .0261(12) -.0093(9)
O13 .107(2) .0982(15) .0619(12) -.0047(13) .0107(13) .0081(10)
C14 .107(3) .104(3) .106(3) -.009(2) .021(3) .011(2)
N21 .112(2) .0704(14) .0652(15) .0126(15) .015(2) .0072(11)
N22 .127(3) .075(2) .101(2) .014(2) .019(2) .006(2)
N23 .160(4) .111(3) .184(5) .040(3) .000(4) .009(3)
N61 .097(2) .095(2) .109(2) -.015(2) .010(2) -.001(2)
N62 .113(3) .125(3) .111(3) -.031(3) .004(2) -.011(2)
N63 .145(4) .186(5) .152(4) -.025(4) -.027(4) .006(3)

loop_
_atom_site_label
_atom_site_fract_x
_atom_site_fract_y
_atom_site_fract_z
_atom_site_U_iso_or_equiv
_atom_site_thermal_displace_type
_atom_site_calc_flag
_atom_site_refinement_flags
_atom_site_occupancy
_atom_site_disorder_group
_atom_site_type_symbol
N1 .2173(2) .4368(2) .0400(3) .0773(7) Uani d . 1 . N
C2 .2953(3) .4986(2) .1369(3) .0716(8) Uani d . 1 . C
N3 .3854(2) .4657(2) .2385(3) .0711(7) Uani d . 1 . N
C4 .3934(3) .3562(2) .2419(3) .0684(8) Uani d . 1 . C
C5 .3212(3) .2814(2) .1512(4) .0750(8) Uani d . 1 . C
C6 .2297(3) .3284(3) .0457(4) .0785(9) Uani d . 1 . C
N7 .3556(3) .1746(2) .1886(4) .0856(8) Uani d . 1 . N
C8 .4468(4) .1869(2) .2993(5) .0815(10) Uani d . 1 . C
H81 .489(3) .136(3) .344(4) .084(10) Uiso d . 1 . H
N9 .4750(2) .2946(2) .3370(3) .0692(7) Uani d . 1 . N
C10 .5693(3) .3367(2) .4522(3) .0723(8) Uani d . 1 . C
H101 .608(3) .276(3) .530(4) .095(10) Uiso d . 1 . H
H102 .551(2) .396(2) .515(4) .066(7) Uiso d . 1 . H
C11 .6500(3) .3806(2) .3602(3) .0690(8) Uani d . 1 . C
O12 .6391(2) .3854(2) .2071(2) .0896(7) Uani d . 1 . O
O13 .7366(2) .4130(2) .4727(3) .0901(7) Uani d . 1 . O
C14 .8224(4) .4658(4) .4117(6) .1060(13) Uani d . 1 . C
H141 .864(3) .416(4) .368(5) .109(14) Uiso d . 1 . H
H142 .879(4) .506(4) .546(7) .147(15) Uiso d . 1 . H
H143 .803(4) .530(4) .321(7) .153(17) Uiso d . 1 . H
N21 .2811(3) .6133(2) .1319(3) .0834(8) Uani d . 1 . N
N22 .1975(3) .6439(3) .0376(5) .1023(10) Uani d . 1 . N
N23 .1247(4) .6822(4) -.0488(8) .158(2) Uani d . 1 . N
N61 .1538(3) .2599(3) -.0553(5) .1024(10) Uani d . 1 . N
N62 .0804(4) .3138(3) -.1502(6) .1197(12) Uani d . 1 . N
N63 .0109(4) .3546(5) -.2393(8) .171(2) Uani d . 1 . N

loop_
_atom_type_symbol
_atom_type_description
_atom_type_scat_dispersion_real
_atom_type_scat_dispersion_imag
_atom_type_scat_source
C C 0.0181 0.0091 'International Tables Vol C Tables 4.2.6.8 and 6.1.1.4'
H H 0.0000 0.0000 'International Tables Vol C Tables 4.2.6.8 and 6.1.1.4'
N N 0.0311 0.0180 'International Tables Vol C Tables 4.2.6.8 and 6.1.1.4'
O O 0.0492 0.0322 'International Tables Vol C Tables 4.2.6.8 and 6.1.1.4'

loop_
_geom_angle_atom_site_label_1
_geom_angle_atom_site_label_2
_geom_angle_atom_site_label_3
_geom_angle
_geom_angle_publ_flag
C6 N1 C2 117.8(3) ?
N3 C2 N1 128.4(3) yes
N3 C2 N21 114.1(3) yes
N1 C2 N21 117.5(3) yes
C2 N3 C4 111.6(3) ?
N3 C4 N9 127.0(3) ?
N3 C4 C5 127.3(3) ?
N9 C4 C5 105.7(2) ?
C4 C5 N7 111.1(3) ?
C4 C5 C6 114.8(3) ?
N7 C5 C6 134.1(3) ?
N1 C6 N61 120.8(3) yes
N1 C6 C5 120.1(3) yes
N61 C6 C5 119.1(3) yes
C8 N7 C5 103.5(3) ?
N7 C8 N9 114.1(3) ?
C4 N9 C8 105.6(3) ?
C4 N9 C10 126.0(2) ?
C8 N9 C10 128.4(3) ?
N9 C10 C11 112.5(2) ?
O12 C11 O13 124.6(3) ?
O12 C11 C10 125.7(3) ?
O13 C11 C10 109.6(2) ?
C11 O13 C14 119.0(3) ?
N22 N21 C2 114.2(3) ?
N23 N22 N21 173.2(4) ?
N62 N61 C6 111.8(3) ?
N63 N62 N61 174.7(5) ?

loop_
_geom_bond_atom_site_label_1
_geom_bond_atom_site_label_2
_geom_bond_site_symmetry_2
_geom_bond_distance
_geom_bond_publ_flag
N1 C6 . 1.324(4) yes
N1 C2 . 1.345(4) yes
C2 N3 . 1.313(4) yes
C2 N21 . 1.402(4) yes
N3 C4 . 1.331(3) yes
C4 N9 . 1.367(4) yes
C4 C5 . 1.379(4) yes
C5 N7 . 1.379(4) yes
C5 C6 . 1.400(5) yes
C6 N61 . 1.389(4) yes
N7 C8 . 1.304(5) yes
C8 N9 . 1.371(4) yes
N9 C10 . 1.436(4) yes
C10 C11 . 1.490(4) yes
C11 O12 . 1.203(3) yes
C11 O13 . 1.319(4) yes
O13 C14 . 1.444(5) yes
N21 N22 . 1.219(5) yes
N22 N23 . 1.127(5) yes
N61 N62 . 1.250(5) yes
N62 N63 . 1.121(6) yes

loop_
_geom_torsion_atom_site_label_1
_geom_torsion_atom_site_label_2
_geom_torsion_atom_site_label_3
_geom_torsion_atom_site_label_4
_geom_torsion
_geom_torsion_publ_flag
C6 N1 C2 N3 0.7(4) ?
C6 N1 C2 N21 -179.2(2) ?
N1 C2 N3 C4 -1.6(4) ?
N21 C2 N3 C4 178.3(2) ?
C2 N3 C4 N9 -178.3(2) ?
C2 N3 C4 C5 1.5(3) ?
N3 C4 C5 N7 -179.3(2) ?
N9 C4 C5 N7 0.5(3) ?
N3 C4 C5 C6 -0.5(4) ?
N9 C4 C5 C6 179.3(2) ?
C2 N1 C6 N61 -178.0(2) ?
C2 N1 C6 C5 0.5(4) ?
C4 C5 C6 N1 -0.6(4) ?
N7 C5 C6 N1 177.9(3) ?
C4 C5 C6 N61 177.9(2) ?
N7 C5 C6 N61 -3.6(5) ?
C4 C5 N7 C8 -0.2(3) ?
C6 C5 N7 C8 -178.7(3) ?
C5 N7 C8 N9 -0.2(3) ?
N3 C4 N9 C8 179.2(2) ?
C5 C4 N9 C8 -0.5(2) ?
N3 C4 N9 C10 -0.4(4) ?
C5 C4 N9 C10 179.8(2) ?
N7 C8 N9 C4 0.5(3) ?
N7 C8 N9 C10 -179.9(2) ?
C4 N9 C10 C11 -76.8(3) yes
C8 N9 C10 C11 103.6(3) yes
N9 C10 C11 O12 2.5(4) ?
N9 C10 C11 O13 -177.0(2) ?
O12 C11 O13 C14 4.9(5) ?
C10 C11 O13 C14 -175.7(3) ?
N3 C2 N21 N22 180.0(3) ?
N1 C2 N21 N22 -0.1(4) yes
C2 N21 N22 N23 -163.(4) ?
N1 C6 N61 N62 2.8(5) yes
C5 C6 N61 N62 -175.7(3) ?
C6 N61 N62 N63 -176.(6) ?

loop_
_cod_related_entry_id
_cod_related_entry_database
_cod_related_entry_code
1 ChemSpider 21137767
